data_7035518
loop_
_publ_author_name
'Jenne, Carsten'
'Kirsch, Christoph'

_publ_section_title
;
 Alkoxy substituted halogenated closo-dodecaborates as anions for ionic
 liquids.
;
_journal_issue 29
_journal_name_full 'Dalton transactions (Cambridge, England : 2003)'
_journal_page_first 13119
_journal_page_last 13124
_journal_paper_doi 10.1039/c5dt01633a
_journal_volume 44
_journal_year 2015
_chemical_formula_moiety '2(C24 H20 P), C3 H7 B12 Br11 O, C2 H3 N'
_chemical_formula_sum 'C53 H50 B12 Br11 N O P2'
_chemical_formula_weight 1787.61
_chemical_name_systematic
;
 ? 
;
_space_group_crystal_system monoclinic
_space_group_IT_number 14
_space_group_name_Hall '-P 2yn'
_space_group_name_H-M_alt 'P 1 21/n 1'
_symmetry_space_group_name_Hall '-P 2yn'
_symmetry_space_group_name_H-M 'P 1 21/n 1'
_atom_sites_solution_hydrogens geom
_atom_sites_solution_primary direct
_atom_sites_solution_secondary difmap
_audit_creation_date 2015-03-27
_audit_creation_method
;
Olex2 1.2
(compiled 2015.01.26 svn.r3150 for OlexSys, GUI svn.r4998)
;
_audit_update_record
;
2015-04-02 deposited with the CCDC.
2015-06-05 downloaded from the CCDC.
;
_cell_angle_alpha 90.00
_cell_angle_beta 91.786(2)
_cell_angle_gamma 90.00
_cell_formula_units_Z 4
_cell_length_a 11.8024(4)
_cell_length_b 38.8526(14)
_cell_length_c 13.9673(4)
_cell_measurement_reflns_used 11806
_cell_measurement_temperature 120(2)
_cell_measurement_theta_max 28.5340
_cell_measurement_theta_min 2.4460
_cell_volume 6401.6(4)
_computing_cell_refinement
;
CrysAlisPro, Agilent Technologies,
Version 1.171.37.31 (release 14-01-2014 CrysAlis171 .NET)
(compiled Jan 14 2014,18:38:05)
;
_computing_data_collection
;
CrysAlisPro, Agilent Technologies,
Version 1.171.37.31 (release 14-01-2014 CrysAlis171 .NET)
(compiled Jan 14 2014,18:38:05)
;
_computing_data_reduction
;
CrysAlisPro, Agilent Technologies,
Version 1.171.37.31 (release 14-01-2014 CrysAlis171 .NET)
(compiled Jan 14 2014,18:38:05)
;
_computing_molecular_graphics 'Olex2 (Dolomanov et al., 2009)'
_computing_publication_material 'Olex2 (Dolomanov et al., 2009)'
_computing_structure_refinement 'ShelXL (Sheldrick, 2008)'
_computing_structure_solution 'ShelXS (Sheldrick, 2008)'
_diffrn_ambient_temperature 120.0
_diffrn_detector 'CCD plate'
_diffrn_detector_area_resol_mean 16.2705
_diffrn_detector_type Eos
_diffrn_measured_fraction_theta_full 1.000
_diffrn_measured_fraction_theta_max 0.851
_diffrn_measurement_details
;
  1 omega    2.00   28.10   0.3000   30.4450
omega____ theta____ kappa____ phi______ frames
    -       -8.5000   37.0000  -30.0000 87

  2 omega   13.00   80.20   0.3000   30.4450
omega____ theta____ kappa____ phi______ frames
    -       15.2805   77.0000   60.0000 224

  3 omega  -48.00  -21.00   0.3000   30.4450
omega____ theta____ kappa____ phi______ frames
    -       -8.5000  111.0000 -151.0000 90

  4 omega  -54.00   44.10   0.3000   30.4450
omega____ theta____ kappa____ phi______ frames
    -       15.2805  -19.0000   60.0000 327

  5 omega   -1.00   51.20   0.3000   30.4450
omega____ theta____ kappa____ phi______ frames
    -       15.2805  -99.0000  -30.0000 174

  6 omega   -3.00   53.40   0.3000   30.4450
omega____ theta____ kappa____ phi______ frames
    -       15.2805  -99.0000 -150.0000 188
;
_diffrn_measurement_device 'four-circle diffractometer'
_diffrn_measurement_device_type 'Xcalibur, Eos, Gemini ultra'
_diffrn_measurement_method '\w scans'
_diffrn_orient_matrix_UB_11 -0.0106040000
_diffrn_orient_matrix_UB_12 0.0170113000
_diffrn_orient_matrix_UB_13 0.0158529000
_diffrn_orient_matrix_UB_21 0.0057650000
_diffrn_orient_matrix_UB_22 -0.0055677000
_diffrn_orient_matrix_UB_23 0.0482825000
_diffrn_orient_matrix_UB_31 0.0588683000
_diffrn_orient_matrix_UB_32 0.0036284000
_diffrn_orient_matrix_UB_33 -0.0001884000
_diffrn_radiation_monochromator graphite
_diffrn_radiation_probe x-ray
_diffrn_radiation_type MoK\a
_diffrn_radiation_wavelength 0.71073
_diffrn_reflns_av_R_equivalents 0.0729
_diffrn_reflns_av_unetI/netI 0.0600
_diffrn_reflns_limit_h_max 15
_diffrn_reflns_limit_h_min -15
_diffrn_reflns_limit_k_max 53
_diffrn_reflns_limit_k_min -51
_diffrn_reflns_limit_l_max 17
_diffrn_reflns_limit_l_min -17
_diffrn_reflns_number 43395
_diffrn_reflns_theta_full 25.00
_diffrn_reflns_theta_max 29.44
_diffrn_reflns_theta_min 2.02
_diffrn_source 'Enhance (Mo) X-ray Source'
_exptl_absorpt_coefficient_mu 6.973
_exptl_absorpt_correction_T_max 1
_exptl_absorpt_correction_T_min 0.58822
_exptl_absorpt_correction_type multi-scan
_exptl_absorpt_process_details
'CrysAlisPro, Agilent Technologies, Version 1.171.37.31 (release 14-01-2014 CrysAlis 171.NET) (complied Jan 14 2014 18:38:05) Empirical absorption correction using spherical harmonics, implemented in SCALE3 ABSPACK scaling algorithm'
_exptl_crystal_colour 'clear light colourless'
_exptl_crystal_colour_lustre clear
_exptl_crystal_colour_modifier light
_exptl_crystal_colour_primary colourless
_exptl_crystal_density_diffrn 1.855
_exptl_crystal_density_method 'not measured'
_exptl_crystal_description block
_exptl_crystal_F_000 3432
_exptl_crystal_recrystallization_method 'Re-crystallisation from solvent: CH3CN/diethyl ether'
_exptl_crystal_size_max 0.21
_exptl_crystal_size_mid 0.11
_exptl_crystal_size_min 0.11
_refine_diff_density_max 1.728
_refine_diff_density_min -1.081
_refine_diff_density_rms 0.162
_refine_ls_extinction_method none
_refine_ls_goodness_of_fit_ref 1.076
_refine_ls_hydrogen_treatment constr
_refine_ls_matrix_type full
_refine_ls_number_parameters 784
_refine_ls_number_reflns 15102
_refine_ls_number_restraints 36
_refine_ls_restrained_S_all 1.075
_refine_ls_R_factor_all 0.0741
_refine_ls_R_factor_gt 0.0559
_refine_ls_shift/su_max 0.002
_refine_ls_shift/su_mean 0.000
_refine_ls_structure_factor_coef Fsqd
_refine_ls_weighting_details 'calc w=1/[\s^2^(Fo^2^)+(0.0680P)^2^+8.8730P] where P=(Fo^2^+2Fc^2^)/3'
_refine_ls_weighting_scheme calc
_refine_ls_wR_factor_gt 0.1347
_refine_ls_wR_factor_ref 0.1471
_reflns_number_gt 11833
_reflns_number_total 15102
_reflns_threshold_expression >2sigma(I)
_cod_data_source_file c5dt01633a2.cif
_cod_data_source_block 168pph42
_cod_depositor_comments 'Adding full bibliography for 7035514--7035519.cif.'
_cod_original_cell_volume 6401.7(4)
_cod_database_code 7035518
_chemical_oxdiff_formula B12Br11OC51H47P2
_reflns_odcompleteness_completeness 99.89
_reflns_odcompleteness_iscentric 1
_reflns_odcompleteness_theta 26.32
_olex2_refinement_description
;
1. Fixed Uiso
 At 1.2 times of:
  All C(H) groups, All C(H,H) groups
 At 1.5 times of:
  All C(H,H,H) groups
2. Uiso/Uaniso restraints and constraints
Uanis(C25A) \\sim Ueq, Uanis(C25B) \\sim Ueq: with sigma of 0.1 and sigma for
terminal atoms of 0.2
Uanis(C25B) \\sim Ueq, Uanis(C25A) \\sim Ueq: with sigma of 0.05 and sigma for
terminal atoms of 0.2
Uanis(C25A) \\sim Ueq, Uanis(C25B) \\sim Ueq: with sigma of 0.02 and sigma for
terminal atoms of 0.2
3. Others
 Sof(C25A)=Sof(C26A)=Sof(H26A)=Sof(C27A)=Sof(H27A)=Sof(C28A)=Sof(H28A)=
 Sof(C29A)=Sof(H29A)=Sof(C30A)=Sof(H30A)=Sof(C37B)=Sof(C38B)=Sof(H38B)=
 Sof(C39B)=Sof(H39B)=Sof(C40B)=Sof(H40B)=Sof(C41B)=Sof(H41B)=Sof(C42B)=
 Sof(H42B)=1-FVAR(1)
 Sof(C25B)=Sof(C26B)=Sof(H26B)=Sof(C27B)=Sof(H27B)=Sof(C28B)=Sof(H28B)=
 Sof(C29B)=Sof(H29B)=Sof(C30B)=Sof(H30B)=Sof(C37A)=Sof(C38A)=Sof(H38A)=
 Sof(C39A)=Sof(H39A)=Sof(C40A)=Sof(H40A)=Sof(C41A)=Sof(H41A)=Sof(C42A)=
 Sof(H42A)=FVAR(1)
4.a Secondary CH2 refined with riding coordinates:
 C49(H49A,H49B), C50(H50A,H50B)
4.b Aromatic/amide H refined with riding coordinates:
 C26A(H26A), C27A(H27A), C28A(H28A), C29A(H29A), C30A(H30A), C26B(H26B),
 C27B(H27B), C28B(H28B), C29B(H29B), C30B(H30B), C32(H32), C33(H33), C34(H34),
 C35(H35), C36(H36), C38A(H38A), C39A(H39A), C40A(H40A), C41A(H41A), C42A(H42A),
  C38B(H38B), C39B(H39B), C40B(H40B), C41B(H41B), C42B(H42B), C44(H44),
 C45(H45), C46(H46), C47(H47), C48(H48), C2(H2), C3(H3), C4(H4), C5(H5), C6(H6),
  C8(H8), C9(H9), C10(H10), C11(H11), C12(H12), C14(H14), C15(H15), C16(H16),
 C17(H17), C18(H18), C20(H20), C21(H21), C22(H22), C23(H23), C24(H24)
4.c Fitted hexagon refined as free rotating group:
 C25A(C26A,C27A,C28A,C29A,C30A), C25B(C26B,C27B,C28B,C29B,C30B), C37A(C38A,
 C39A,C40A,C41A,C42A), C37B(C38B,C39B,C40B,C41B,C42B)
4.d Idealised Me refined as rotating group:
 C51(H51A,H51B,H51C), C53(H53A,H53B,H53C)
;
_olex2_submission_special_instructions 'No special instructions were received'

loop_
_space_group_symop_id
_space_group_symop_operation_xyz
1 'x, y, z'
2 '-x+1/2, y+1/2, -z+1/2'
3 '-x, -y, -z'
4 'x-1/2, -y-1/2, z-1/2'

loop_
_atom_site_label
_atom_site_type_symbol
_atom_site_fract_x
_atom_site_fract_y
_atom_site_fract_z
_atom_site_U_iso_or_equiv
_atom_site_adp_type
_atom_site_occupancy
_atom_site_calc_flag
_atom_site_disorder_assembly
_atom_site_disorder_group
_atom_site_refinement_flags_posn
_atom_site_refinement_flags_adp
C25A C 0.4513(12) 0.7577(3) 0.7830(8) 0.021(4) Uani 0.373(9) d A 1 . U
C26A C 0.5219(11) 0.7863(3) 0.7802(8) 0.053(5) Uani 0.373(9) d A 1 G .
H26A H 0.5578 0.7922 0.7225 0.063 Uiso 0.373(9) calc A 1 R .
C27A C 0.5400(11) 0.8063(3) 0.8618(10) 0.052(5) Uani 0.373(9) d A 1 G .
H27A H 0.5882 0.8258 0.8599 0.063 Uiso 0.373(9) calc A 1 R .
C28A C 0.4875(13) 0.7977(3) 0.9462(8) 0.049(6) Uani 0.373(9) d A 1 G .
H28A H 0.4998 0.8113 1.0020 0.059 Uiso 0.373(9) calc A 1 R .
C29A C 0.4169(14) 0.7691(3) 0.9490(8) 0.047(6) Uani 0.373(9) d A 1 G .
H29A H 0.3811 0.7632 1.0067 0.057 Uiso 0.373(9) calc A 1 R .
C30A C 0.3989(12) 0.7491(3) 0.8674(10) 0.040(6) Uani 0.373(9) d A 1 G .
H30A H 0.3506 0.7295 0.8693 0.047 Uiso 0.373(9) calc A 1 R .
C25B C 0.4549(5) 0.75582(18) 0.8163(4) 0.024(2) Uani 0.627(9) d A 2 . U
C26B C 0.5498(5) 0.77573(17) 0.8391(4) 0.030(2) Uani 0.627(9) d A 2 G .
H26B H 0.6111 0.7765 0.7966 0.036 Uiso 0.627(9) calc A 2 R .
C27B C 0.5551(5) 0.79443(17) 0.9239(5) 0.035(2) Uani 0.627(9) d A 2 G .
H27B H 0.6199 0.8080 0.9395 0.042 Uiso 0.627(9) calc A 2 R .
C28B C 0.4654(7) 0.79323(18) 0.9860(4) 0.038(3) Uani 0.627(9) d A 2 G .
H28B H 0.4690 0.8060 1.0440 0.046 Uiso 0.627(9) calc A 2 R .
C29B C 0.3705(6) 0.7733(2) 0.9633(5) 0.035(3) Uani 0.627(9) d A 2 G .
H29B H 0.3092 0.7725 1.0057 0.041 Uiso 0.627(9) calc A 2 R .
C30B C 0.3652(5) 0.7546(2) 0.8784(5) 0.029(3) Uani 0.627(9) d A 2 G .
H30B H 0.3003 0.7410 0.8629 0.035 Uiso 0.627(9) calc A 2 R .
C31 C 0.3172(4) 0.70669(13) 0.6971(3) 0.0265(10) Uani 1 d A . . .
C32 C 0.2137(4) 0.72387(14) 0.6950(4) 0.0330(12) Uani 1 d . . . .
H32 H 0.2113 0.7483 0.6904 0.040 Uiso 1 calc . . R .
C33 C 0.1135(5) 0.70505(17) 0.6998(4) 0.0436(15) Uani 1 d . . . .
H33 H 0.0429 0.7168 0.6993 0.052 Uiso 1 calc . . R .
C34 C 0.1156(5) 0.67004(16) 0.7051(4) 0.0388(13) Uani 1 d . . . .
H34 H 0.0466 0.6575 0.7074 0.047 Uiso 1 calc . . R .
C35 C 0.2186(5) 0.65259(17) 0.7070(5) 0.0518(17) Uani 1 d . . . .
H35 H 0.2204 0.6282 0.7098 0.062 Uiso 1 calc . . R .
C36 C 0.3182(5) 0.67121(16) 0.7048(5) 0.0487(16) Uani 1 d . . . .
H36 H 0.3887 0.6594 0.7086 0.058 Uiso 1 calc . . R .
C37A C 0.4428(7) 0.76018(17) 0.6001(4) 0.029(3) Uani 0.627(9) d A 1 . .
C38A C 0.3840(8) 0.74954(19) 0.5176(5) 0.030(3) Uani 0.627(9) d A 1 G .
H38A H 0.3398 0.7291 0.5183 0.036 Uiso 0.627(9) calc A 1 R .
C39A C 0.3898(8) 0.7688(2) 0.4340(4) 0.039(3) Uani 0.627(9) d A 1 G .
H39A H 0.3496 0.7615 0.3776 0.047 Uiso 0.627(9) calc A 1 R .
C40A C 0.4544(7) 0.79868(19) 0.4329(4) 0.039(3) Uani 0.627(9) d A 1 G .
H40A H 0.4584 0.8118 0.3758 0.047 Uiso 0.627(9) calc A 1 R .
C41A C 0.5133(6) 0.80933(17) 0.5155(5) 0.050(3) Uani 0.627(9) d A 1 G .
H41A H 0.5575 0.8298 0.5147 0.060 Uiso 0.627(9) calc A 1 R .
C42A C 0.5075(6) 0.79008(18) 0.5991(4) 0.047(3) Uani 0.627(9) d A 1 G .
H42A H 0.5477 0.7974 0.6555 0.056 Uiso 0.627(9) calc A 1 R .
C37B C 0.4454(11) 0.7514(3) 0.5689(8) 0.027(4) Uani 0.373(9) d A 2 . .
C38B C 0.3501(10) 0.7505(4) 0.5079(12) 0.041(6) Uani 0.373(9) d A 2 G .
H38B H 0.2848 0.7380 0.5256 0.050 Uiso 0.373(9) calc A 2 R .
C39B C 0.3504(10) 0.7679(5) 0.4209(11) 0.050(7) Uani 0.373(9) d A 2 G .
H39B H 0.2853 0.7673 0.3791 0.060 Uiso 0.373(9) calc A 2 R .
C40B C 0.4460(12) 0.7861(4) 0.3949(7) 0.050(6) Uani 0.373(9) d A 2 G .
H40B H 0.4462 0.7980 0.3354 0.060 Uiso 0.373(9) calc A 2 R .
C41B C 0.5412(9) 0.7871(3) 0.4559(8) 0.053(5) Uani 0.373(9) d A 2 G .
H41B H 0.6065 0.7995 0.4382 0.064 Uiso 0.373(9) calc A 2 R .
C42B C 0.5409(9) 0.7697(3) 0.5430(8) 0.044(4) Uani 0.373(9) d A 2 G .
H42B H 0.6060 0.7703 0.5847 0.053 Uiso 0.373(9) calc A 2 R .
C43 C 0.5662(4) 0.70369(13) 0.6955(3) 0.0280(11) Uani 1 d A . . .
C44 C 0.6126(5) 0.69448(18) 0.6091(4) 0.0443(15) Uani 1 d . . . .
H44 H 0.5808 0.7030 0.5505 0.053 Uiso 1 calc . . R .
C45 C 0.7065(5) 0.67255(18) 0.6090(4) 0.0452(16) Uani 1 d . . . .
H45 H 0.7376 0.6657 0.5501 0.054 Uiso 1 calc . . R .
C46 C 0.7541(4) 0.66080(14) 0.6946(4) 0.0308(11) Uani 1 d . . . .
H46 H 0.8188 0.6462 0.6945 0.037 Uiso 1 calc . . R .
C47 C 0.7076(4) 0.67029(14) 0.7804(3) 0.0278(11) Uani 1 d . . . .
H47 H 0.7406 0.6622 0.8391 0.033 Uiso 1 calc . . R .
C48 C 0.6135(4) 0.69143(14) 0.7811(3) 0.0296(11) Uani 1 d . . . .
H48 H 0.5811 0.6976 0.8401 0.036 Uiso 1 calc . . R .
P2 P 0.44453(11) 0.73152(4) 0.69687(10) 0.0329(3) Uani 1 d . . . .
C1 C 0.9109(4) 0.43298(12) 0.4438(3) 0.0198(9) Uani 1 d . . . .
C2 C 0.8779(4) 0.41391(14) 0.5237(4) 0.0317(12) Uani 1 d . . . .
H2 H 0.8040 0.4168 0.5475 0.038 Uiso 1 calc . . R .
C3 C 0.9520(4) 0.39089(14) 0.5681(4) 0.0307(11) Uani 1 d . . . .
H3 H 0.9281 0.3778 0.6213 0.037 Uiso 1 calc . . R .
C4 C 1.0613(4) 0.38676(13) 0.5353(4) 0.0288(11) Uani 1 d . . . .
H4 H 1.1128 0.3713 0.5666 0.035 Uiso 1 calc . . R .
C5 C 1.0941(4) 0.40560(14) 0.4559(4) 0.0319(12) Uani 1 d . . . .
H5 H 1.1685 0.4029 0.4329 0.038 Uiso 1 calc . . R .
C6 C 1.0200(4) 0.42808(13) 0.4101(4) 0.0271(10) Uani 1 d . . . .
H6 H 1.0433 0.4403 0.3553 0.033 Uiso 1 calc . . R .
C7 C 0.7607(4) 0.49071(12) 0.4799(3) 0.0221(10) Uani 1 d . . . .
C8 C 0.8178(4) 0.49406(13) 0.5686(3) 0.0256(10) Uani 1 d . . . .
H8 H 0.8876 0.4824 0.5803 0.031 Uiso 1 calc . . R .
C9 C 0.7727(4) 0.51439(14) 0.6392(4) 0.0309(11) Uani 1 d . . . .
H9 H 0.8107 0.5163 0.6999 0.037 Uiso 1 calc . . R .
C10 C 0.6716(4) 0.53213(14) 0.6216(4) 0.0313(11) Uani 1 d . . . .
H10 H 0.6404 0.5460 0.6702 0.038 Uiso 1 calc . . R .
C11 C 0.6163(4) 0.52936(13) 0.5316(4) 0.0296(11) Uani 1 d . . . .
H11 H 0.5482 0.5418 0.5186 0.036 Uiso 1 calc . . R .
C12 C 0.6604(4) 0.50861(13) 0.4618(3) 0.0251(10) Uani 1 d . . . .
H12 H 0.6222 0.5066 0.4012 0.030 Uiso 1 calc . . R .
C13 C 0.8865(4) 0.48881(13) 0.3015(3) 0.0254(10) Uani 1 d . . . .
C14 C 0.9308(4) 0.47236(15) 0.2206(3) 0.0329(12) Uani 1 d . . . .
H14 H 0.9200 0.4484 0.2106 0.039 Uiso 1 calc . . R .
C15 C 0.9909(5) 0.49195(17) 0.1556(4) 0.0416(14) Uani 1 d . . . .
H15 H 1.0200 0.4814 0.1002 0.050 Uiso 1 calc . . R .
C16 C 1.0080(5) 0.52655(17) 0.1716(4) 0.0433(15) Uani 1 d . . . .
H16 H 1.0518 0.5394 0.1284 0.052 Uiso 1 calc . . R .
C17 C 0.9628(4) 0.54276(15) 0.2489(4) 0.0377(13) Uani 1 d . . . .
H17 H 0.9723 0.5669 0.2572 0.045 Uiso 1 calc . . R .
C18 C 0.9024(4) 0.52348(14) 0.3160(4) 0.0291(11) Uani 1 d . . . .
H18 H 0.8729 0.5344 0.3708 0.035 Uiso 1 calc . . R .
C19 C 0.6947(4) 0.44148(12) 0.3322(3) 0.0205(9) Uani 1 d . . . .
C20 C 0.6277(4) 0.42086(13) 0.3899(3) 0.0252(10) Uani 1 d . . . .
H20 H 0.6443 0.4191 0.4567 0.030 Uiso 1 calc . . R .
C21 C 0.5368(4) 0.40292(13) 0.3488(4) 0.0271(10) Uani 1 d . . . .
H21 H 0.4913 0.3887 0.3873 0.032 Uiso 1 calc . . R .
C22 C 0.5124(4) 0.40590(13) 0.2500(4) 0.0277(11) Uani 1 d . . . .
H22 H 0.4509 0.3934 0.2216 0.033 Uiso 1 calc . . R .
C23 C 0.5773(4) 0.42693(15) 0.1942(4) 0.0358(13) Uani 1 d . . . .
H23 H 0.5598 0.4290 0.1276 0.043 Uiso 1 calc . . R .
C24 C 0.6678(4) 0.44502(14) 0.2346(4) 0.0298(11) Uani 1 d . . . .
H24 H 0.7115 0.4598 0.1961 0.036 Uiso 1 calc . . R .
P1 P 0.81418(9) 0.46323(3) 0.38817(8) 0.0205(2) Uani 1 d . . . .
B1 B 0.4351(4) 0.59768(15) 0.1228(4) 0.0238(11) Uani 1 d . . . .
B2 B 0.5663(4) 0.59572(16) 0.1944(4) 0.0244(11) Uani 1 d . . . .
B3 B 0.4345(4) 0.59874(14) 0.2530(4) 0.0212(11) Uani 1 d . . . .
B4 B 0.3462(4) 0.62769(15) 0.1853(4) 0.0241(11) Uani 1 d . . . .
B5 B 0.4230(5) 0.64204(15) 0.0853(4) 0.0272(12) Uani 1 d . . . .
B6 B 0.5576(5) 0.62223(16) 0.0916(4) 0.0267(12) Uani 1 d . . . .
B7 B 0.5426(5) 0.66577(16) 0.1296(4) 0.0293(13) Uani 1 d . . . .
B8 B 0.6320(4) 0.63708(17) 0.1976(4) 0.0286(13) Uani 1 d . . . .
B9 B 0.5545(5) 0.62229(16) 0.2968(3) 0.0252(12) Uani 1 d . . . .
B10 B 0.4193(5) 0.64219(15) 0.2923(4) 0.0241(11) Uani 1 d . . . .
B11 B 0.4113(5) 0.66902(15) 0.1888(4) 0.0269(12) Uani 1 d . . . .
B12 B 0.5413(5) 0.66578(16) 0.2574(4) 0.0267(12) Uani 1 d . . . .
C49 C 0.2974(6) 0.5552(2) 0.0576(5) 0.064(2) Uani 1 d . . . .
H49A H 0.2479 0.5684 0.0124 0.076 Uiso 1 calc . . R .
H49B H 0.2630 0.5559 0.1213 0.076 Uiso 1 calc . . R .
C50 C 0.3038(6) 0.51833(18) 0.0243(5) 0.0590(18) Uani 1 d . . . .
H50A H 0.2256 0.5103 0.0094 0.071 Uiso 1 calc . . R .
H50B H 0.3451 0.5180 -0.0363 0.071 Uiso 1 calc . . R .
C51 C 0.3584(11) 0.4932(3) 0.0904(6) 0.112(4) Uani 1 d . . . .
H51A H 0.4333 0.5017 0.1112 0.168 Uiso 1 calc . . GR .
H51B H 0.3666 0.4711 0.0574 0.168 Uiso 1 calc . . GR .
H51C H 0.3114 0.4901 0.1463 0.168 Uiso 1 calc . . GR .
O1 O 0.4011(3) 0.57019(10) 0.0633(2) 0.0333(8) Uani 1 d . . . .
Br1 Br 0.59996(5) 0.704061(15) 0.33496(4) 0.03993(15) Uani 1 d . . . .
Br2 Br 0.65597(5) 0.553139(16) 0.19641(4) 0.03824(15) Uani 1 d . . . .
Br3 Br 0.37555(4) 0.559833(13) 0.32415(3) 0.02895(12) Uani 1 d . . . .
Br4 Br 0.17955(4) 0.624142(15) 0.18261(4) 0.03300(13) Uani 1 d . . . .
Br5 Br 0.34582(5) 0.653683(15) -0.03733(4) 0.03606(14) Uani 1 d . . . .
Br6 Br 0.64009(4) 0.610826(16) -0.02410(3) 0.03575(14) Uani 1 d . . . .
Br7 Br 0.60417(6) 0.703958(16) 0.05661(4) 0.04510(17) Uani 1 d . . . .
Br8 Br 0.79683(4) 0.642991(19) 0.20604(4) 0.04582(18) Uani 1 d . . . .
Br9 Br 0.63080(4) 0.610135(16) 0.41862(3) 0.03380(14) Uani 1 d . . . .
Br10 Br 0.34177(4) 0.653184(14) 0.41051(3) 0.02964(13) Uani 1 d . . . .
Br11 Br 0.32424(5) 0.712193(15) 0.18594(4) 0.04047(15) Uani 1 d . . . .
C52 C 0.9334(8) 0.6042(3) 0.8963(6) 0.094(4) Uani 1 d . . . .
C53 C 0.9408(10) 0.6030(5) 1.0001(6) 0.187(9) Uani 1 d . . . .
H53A H 0.9462 0.6264 1.0256 0.280 Uiso 1 calc . . GR .
H53B H 1.0083 0.5899 1.0206 0.280 Uiso 1 calc . . GR .
H53C H 0.8730 0.5917 1.0241 0.280 Uiso 1 calc . . GR .
N1 N 0.9282(8) 0.6041(2) 0.8177(5) 0.110(3) Uani 1 d . . . .

loop_
_atom_site_aniso_label
_atom_site_aniso_U_11
_atom_site_aniso_U_22
_atom_site_aniso_U_33
_atom_site_aniso_U_23
_atom_site_aniso_U_13
_atom_site_aniso_U_12
C25A 0.028(7) 0.029(8) 0.007(8) 0.004(6) -0.002(5) 0.008(6)
C26A 0.074(13) 0.034(10) 0.050(12) -0.010(9) 0.022(10) 0.005(9)
C27A 0.076(13) 0.035(10) 0.046(11) -0.007(8) 0.013(9) 0.012(9)
C28A 0.076(17) 0.032(11) 0.038(13) -0.008(9) -0.023(13) 0.024(11)
C29A 0.078(17) 0.029(10) 0.035(10) 0.012(8) 0.000(10) 0.022(10)
C30A 0.074(15) 0.023(9) 0.023(9) 0.005(7) 0.018(10) 0.001(10)
C25B 0.035(5) 0.027(5) 0.009(6) -0.002(4) -0.009(4) 0.005(4)
C26B 0.031(4) 0.035(5) 0.022(4) 0.001(4) 0.001(3) 0.002(4)
C27B 0.038(5) 0.025(5) 0.042(6) -0.006(4) -0.010(5) 0.000(4)
C28B 0.059(7) 0.031(6) 0.024(6) -0.004(4) -0.008(5) 0.007(5)
C29B 0.040(6) 0.044(6) 0.019(4) -0.011(4) -0.003(4) 0.010(5)
C30B 0.036(5) 0.034(6) 0.016(5) -0.007(4) 0.000(4) 0.009(4)
C31 0.029(3) 0.030(3) 0.020(2) 0.005(2) 0.0026(18) 0.007(2)
C32 0.036(3) 0.026(3) 0.037(3) -0.003(2) 0.000(2) 0.012(2)
C33 0.025(3) 0.050(4) 0.055(4) -0.006(3) -0.002(2) 0.011(3)
C34 0.032(3) 0.050(4) 0.035(3) 0.000(3) 0.004(2) -0.006(3)
C35 0.040(4) 0.035(3) 0.081(5) 0.005(3) 0.014(3) 0.001(3)
C36 0.036(3) 0.032(3) 0.078(5) 0.011(3) 0.011(3) 0.010(3)
C37A 0.028(5) 0.036(6) 0.023(5) 0.001(4) 0.001(4) 0.010(4)
C38A 0.043(7) 0.030(6) 0.018(5) 0.001(4) 0.004(5) 0.007(5)
C39A 0.051(8) 0.054(8) 0.013(5) -0.001(4) 0.008(5) 0.016(6)
C40A 0.052(6) 0.044(7) 0.021(5) 0.012(4) 0.011(5) 0.004(5)
C41A 0.049(6) 0.056(7) 0.044(6) 0.023(5) -0.008(5) -0.014(5)
C42A 0.058(6) 0.043(6) 0.039(6) 0.014(5) -0.016(5) 0.000(5)
C37B 0.036(9) 0.019(8) 0.027(10) 0.012(8) 0.003(8) 0.007(7)
C38B 0.033(11) 0.065(14) 0.026(10) 0.004(9) -0.002(7) 0.027(9)
C39B 0.044(13) 0.065(15) 0.040(11) 0.029(10) 0.003(9) 0.034(10)
C40B 0.045(11) 0.071(15) 0.036(11) 0.012(10) 0.014(9) 0.024(10)
C41B 0.041(10) 0.076(14) 0.043(10) 0.023(10) 0.018(8) 0.007(9)
C42B 0.053(10) 0.051(11) 0.028(8) 0.021(8) 0.001(7) 0.004(8)
C43 0.030(3) 0.032(3) 0.022(2) 0.006(2) 0.0025(19) 0.004(2)
C44 0.035(3) 0.078(5) 0.020(3) 0.009(3) 0.002(2) 0.019(3)
C45 0.039(3) 0.080(5) 0.017(2) -0.005(3) 0.005(2) 0.014(3)
C46 0.020(2) 0.039(3) 0.033(3) -0.006(2) -0.0025(19) 0.004(2)
C47 0.025(2) 0.037(3) 0.021(2) 0.010(2) -0.0042(18) 0.001(2)
C48 0.028(3) 0.044(3) 0.017(2) -0.002(2) 0.0017(18) -0.001(2)
P2 0.0293(7) 0.0315(8) 0.0380(8) 0.0116(6) 0.0031(5) 0.0072(6)
C1 0.020(2) 0.021(2) 0.018(2) 0.0004(17) -0.0022(16) -0.0008(18)
C2 0.019(2) 0.042(3) 0.034(3) 0.009(2) 0.0052(19) 0.003(2)
C3 0.029(3) 0.038(3) 0.025(3) 0.011(2) 0.003(2) 0.003(2)
C4 0.028(3) 0.028(3) 0.030(3) 0.005(2) -0.003(2) 0.004(2)
C5 0.023(2) 0.037(3) 0.036(3) 0.005(2) 0.008(2) 0.007(2)
C6 0.025(2) 0.031(3) 0.026(2) 0.003(2) 0.0040(19) -0.002(2)
C7 0.021(2) 0.025(3) 0.020(2) -0.0001(18) 0.0010(17) -0.0064(19)
C8 0.018(2) 0.030(3) 0.028(3) -0.003(2) -0.0023(18) 0.0026(19)
C9 0.033(3) 0.034(3) 0.025(3) 0.000(2) -0.006(2) -0.007(2)
C10 0.038(3) 0.030(3) 0.027(3) -0.002(2) 0.009(2) -0.003(2)
C11 0.025(2) 0.027(3) 0.037(3) 0.000(2) 0.004(2) 0.005(2)
C12 0.021(2) 0.028(3) 0.025(2) 0.003(2) -0.0046(18) -0.004(2)
C13 0.017(2) 0.033(3) 0.026(2) 0.013(2) -0.0036(17) -0.0021(19)
C14 0.035(3) 0.042(3) 0.021(2) 0.004(2) 0.005(2) 0.001(2)
C15 0.039(3) 0.057(4) 0.029(3) 0.011(3) 0.011(2) 0.004(3)
C16 0.034(3) 0.054(4) 0.041(3) 0.024(3) 0.003(2) -0.010(3)
C17 0.031(3) 0.036(3) 0.046(3) 0.016(3) -0.011(2) -0.010(2)
C18 0.020(2) 0.037(3) 0.030(3) 0.008(2) -0.0043(19) 0.001(2)
C19 0.017(2) 0.023(2) 0.021(2) 0.0001(18) -0.0007(16) -0.0015(18)
C20 0.024(2) 0.033(3) 0.019(2) 0.001(2) -0.0014(17) -0.001(2)
C21 0.021(2) 0.029(3) 0.031(3) 0.000(2) 0.0027(19) -0.002(2)
C22 0.027(3) 0.027(3) 0.028(3) -0.007(2) -0.0066(19) -0.003(2)
C23 0.034(3) 0.049(4) 0.024(3) 0.003(2) -0.009(2) -0.009(2)
C24 0.032(3) 0.034(3) 0.023(2) 0.008(2) -0.0049(19) -0.006(2)
P1 0.0176(5) 0.0259(7) 0.0179(5) 0.0020(5) -0.0004(4) -0.0016(5)
B1 0.024(3) 0.028(3) 0.019(3) 0.004(2) -0.0013(19) -0.007(2)
B2 0.020(3) 0.037(3) 0.016(2) 0.003(2) -0.0027(19) -0.004(2)
B3 0.021(3) 0.025(3) 0.017(2) 0.006(2) -0.0010(18) -0.002(2)
B4 0.022(3) 0.032(3) 0.019(3) 0.004(2) -0.0024(19) -0.005(2)
B5 0.036(3) 0.028(3) 0.017(3) 0.007(2) -0.007(2) -0.005(2)
B6 0.021(3) 0.042(4) 0.016(2) 0.002(2) 0.0001(19) -0.009(2)
B7 0.040(3) 0.032(3) 0.016(3) 0.009(2) 0.000(2) -0.015(3)
B8 0.020(3) 0.049(4) 0.016(3) 0.004(2) -0.0011(19) -0.019(2)
B9 0.029(3) 0.037(3) 0.009(2) 0.004(2) -0.0017(19) -0.010(2)
B10 0.029(3) 0.026(3) 0.017(2) 0.010(2) -0.001(2) -0.007(2)
B11 0.036(3) 0.025(3) 0.020(3) 0.007(2) -0.003(2) -0.009(2)
B12 0.034(3) 0.035(3) 0.011(2) 0.005(2) -0.003(2) -0.016(2)
C49 0.057(4) 0.081(6) 0.052(4) -0.003(4) -0.003(3) -0.003(4)
C50 0.062(4) 0.049(4) 0.066(5) -0.007(4) -0.002(3) -0.020(3)
C51 0.188(12) 0.101(8) 0.048(5) 0.026(5) 0.013(6) 0.064(8)
O1 0.036(2) 0.040(2) 0.0241(18) 0.0007(16) -0.0007(15) -0.0123(17)
Br1 0.0581(4) 0.0430(3) 0.0187(2) -0.0006(2) 0.0020(2) -0.0272(3)
Br2 0.0322(3) 0.0514(4) 0.0310(3) 0.0042(2) -0.0004(2) 0.0121(2)
Br3 0.0310(3) 0.0307(3) 0.0253(2) 0.0095(2) 0.00382(19) -0.0071(2)
Br4 0.0210(2) 0.0484(3) 0.0294(3) 0.0032(2) -0.00350(18) -0.0012(2)
Br5 0.0463(3) 0.0415(3) 0.0197(2) 0.0079(2) -0.0100(2) -0.0025(2)
Br6 0.0334(3) 0.0561(4) 0.0180(2) -0.0033(2) 0.00419(19) -0.0153(2)
Br7 0.0732(4) 0.0442(4) 0.0180(3) 0.0056(2) 0.0023(2) -0.0337(3)
Br8 0.0254(3) 0.0880(5) 0.0241(3) -0.0029(3) 0.0022(2) -0.0236(3)
Br9 0.0273(3) 0.0553(4) 0.0184(2) 0.0098(2) -0.00467(18) -0.0067(2)
Br10 0.0322(3) 0.0364(3) 0.0207(2) 0.0032(2) 0.00477(18) -0.0033(2)
Br11 0.0585(4) 0.0313(3) 0.0314(3) 0.0067(2) -0.0015(2) 0.0045(3)
C52 0.090(6) 0.147(9) 0.046(5) 0.002(5) 0.014(4) 0.082(6)
C53 0.097(8) 0.43(3) 0.030(5) -0.018(9) -0.014(5) 0.107(12)
N1 0.168(8) 0.123(7) 0.038(4) 0.013(4) 0.014(4) 0.096(6)

loop_
_atom_type_symbol
_atom_type_description
_atom_type_scat_dispersion_real
_atom_type_scat_dispersion_imag
_atom_type_scat_source
C C 0.0033 0.0016 'International Tables Vol C Tables 4.2.6.8 and 6.1.1.4'
H H 0.0000 0.0000 'International Tables Vol C Tables 4.2.6.8 and 6.1.1.4'
B B 0.0013 0.0007 'International Tables Vol C Tables 4.2.6.8 and 6.1.1.4'
Br Br -0.2901 2.4595 'International Tables Vol C Tables 4.2.6.8 and 6.1.1.4'
N N 0.0061 0.0033 'International Tables Vol C Tables 4.2.6.8 and 6.1.1.4'
O O 0.0106 0.0060 'International Tables Vol C Tables 4.2.6.8 and 6.1.1.4'
P P 0.1023 0.0942 'International Tables Vol C Tables 4.2.6.8 and 6.1.1.4'

loop_
_geom_angle_atom_site_label_1
_geom_angle_atom_site_label_2
_geom_angle_atom_site_label_3
_geom_angle
C26A C25A C30A 120.0
C26A C25A P2 120.8(8)
C30A C25A P2 118.6(8)
C25A C26A C27A 120.0
C26A C27A C28A 120.0
C29A C28A C27A 120.0
C30A C29A C28A 120.0
C29A C30A C25A 120.0
C26B C25B C30B 120.0
C26B C25B P2 120.1(4)
C30B C25B P2 119.8(4)
C27B C26B C25B 120.0
C26B C27B C28B 120.0
C27B C28B C29B 120.0
C28B C29B C30B 120.0
C29B C30B C25B 120.0
C32 C31 P2 118.6(4)
C36 C31 C32 119.0(5)
C36 C31 P2 122.3(4)
C31 C32 C33 119.5(5)
C34 C33 C32 120.8(5)
C33 C34 C35 120.1(5)
C36 C35 C34 119.2(6)
C35 C36 C31 121.2(6)
C38A C37A C42A 120.0
C38A C37A P2 116.4(4)
C42A C37A P2 123.1(4)
C37A C38A C39A 120.0
C40A C39A C38A 120.0
C39A C40A C41A 120.0
C40A C41A C42A 120.0
C41A C42A C37A 120.0
C38B C37B C42B 120.0
C38B C37B P2 121.7(7)
C42B C37B P2 118.0(7)
C37B C38B C39B 120.0
C40B C39B C38B 120.0
C41B C40B C39B 120.0
C40B C41B C42B 120.0
C41B C42B C37B 120.0
C44 C43 P2 120.1(4)
C48 C43 C44 120.2(5)
C48 C43 P2 119.8(4)
C43 C44 C45 119.5(5)
C46 C45 C44 120.1(5)
C45 C46 C47 119.9(5)
C48 C47 C46 120.4(4)
C47 C48 C43 119.9(5)
C25A P2 C31 111.7(5)
C25A P2 C37A 100.2(5)
C25A P2 C37B 116.2(6)
C25A P2 C43 112.0(5)
C25B P2 C37B 126.9(5)
C31 P2 C25B 107.2(3)
C31 P2 C37B 104.2(4)
C31 P2 C43 110.3(2)
C37A P2 C25B 110.9(3)
C37A P2 C31 110.8(3)
C37A P2 C43 111.4(3)
C43 P2 C25B 106.0(3)
C43 P2 C37B 101.7(4)
C2 C1 P1 120.1(3)
C6 C1 C2 118.4(4)
C6 C1 P1 121.5(4)
C3 C2 C1 120.7(4)
C2 C3 C4 120.4(5)
C3 C4 C5 119.0(5)
C6 C5 C4 120.9(5)
C5 C6 C1 120.5(5)
C8 C7 P1 121.1(4)
C12 C7 C8 120.0(4)
C12 C7 P1 118.9(3)
C9 C8 C7 119.9(4)
C8 C9 C10 120.3(5)
C9 C10 C11 119.5(5)
C12 C11 C10 120.2(5)
C11 C12 C7 120.1(4)
C14 C13 P1 118.9(4)
C18 C13 C14 120.6(5)
C18 C13 P1 120.4(4)
C15 C14 C13 118.8(5)
C16 C15 C14 120.2(6)
C17 C16 C15 121.2(5)
C16 C17 C18 119.7(6)
C13 C18 C17 119.4(5)
C20 C19 P1 117.9(3)
C24 C19 C20 120.2(4)
C24 C19 P1 121.9(4)
C21 C20 C19 119.5(4)
C20 C21 C22 119.8(5)
C23 C22 C21 120.2(4)
C22 C23 C24 120.5(5)
C23 C24 C19 119.8(5)
C1 P1 C13 110.1(2)
C1 P1 C19 111.0(2)
C7 P1 C1 108.2(2)
C7 P1 C13 109.6(2)
C7 P1 C19 107.5(2)
C13 P1 C19 110.4(2)
B2 B1 B3 58.7(3)
B4 B1 B2 105.0(4)
B4 B1 B3 58.9(3)
B5 B1 B2 104.9(4)
B5 B1 B3 105.4(4)
B5 B1 B4 58.9(3)
B6 B1 B2 58.5(3)
B6 B1 B3 105.0(4)
B6 B1 B4 104.9(4)
B6 B1 B5 58.6(3)
O1 B1 B2 121.1(4)
O1 B1 B3 126.8(4)
O1 B1 B4 128.0(4)
O1 B1 B5 122.4(4)
O1 B1 B6 118.5(4)
B1 B2 Br2 119.5(4)
B3 B2 B1 60.7(3)
B3 B2 Br2 121.8(3)
B6 B2 B1 60.1(3)
B6 B2 B3 107.8(4)
B6 B2 B8 60.6(3)
B6 B2 B9 108.2(4)
B6 B2 Br2 121.3(4)
B8 B2 B1 109.7(4)
B8 B2 B3 108.3(4)
B8 B2 Br2 121.7(3)
B9 B2 B1 109.4(4)
B9 B2 B3 60.0(3)
B9 B2 B8 60.0(3)
B9 B2 Br2 122.3(3)
B1 B3 Br3 120.3(3)
B2 B3 B1 60.6(3)
B2 B3 B4 107.5(4)
B2 B3 B10 107.5(4)
B2 B3 Br3 120.9(3)
B4 B3 B1 60.3(3)
B4 B3 B10 60.3(3)
B4 B3 Br3 123.2(3)
B9 B3 B1 109.1(4)
B9 B3 B2 59.7(3)
B9 B3 B4 107.7(4)
B9 B3 B10 59.7(3)
B9 B3 Br3 121.1(3)
B10 B3 B1 109.4(4)
B10 B3 Br3 122.4(3)
B1 B4 Br4 122.6(3)
B3 B4 B1 60.8(3)
B3 B4 B10 59.9(3)
B3 B4 Br4 122.1(3)
B5 B4 B1 60.4(3)
B5 B4 B3 108.1(4)
B5 B4 B10 108.2(4)
B5 B4 B11 60.6(3)
B5 B4 Br4 122.7(3)
B10 B4 B1 109.5(4)
B10 B4 Br4 119.5(3)
B11 B4 B1 109.8(4)
B11 B4 B3 108.0(4)
B11 B4 B10 59.8(3)
B11 B4 Br4 119.6(4)
B1 B5 Br5 120.1(3)
B4 B5 B1 60.7(3)
B4 B5 B7 107.9(4)
B4 B5 B11 59.8(3)
B4 B5 Br5 121.5(3)
B6 B5 B1 60.4(3)
B6 B5 B4 107.7(4)
B6 B5 B7 60.4(3)
B6 B5 B11 107.8(4)
B6 B5 Br5 122.4(4)
B7 B5 B1 109.8(4)
B7 B5 B11 59.8(3)
B7 B5 Br5 121.6(3)
B11 B5 B1 109.3(4)
B11 B5 Br5 121.5(4)
B1 B6 Br6 120.2(4)
B2 B6 B1 61.4(3)
B2 B6 B7 108.3(4)
B2 B6 B8 60.2(3)
B2 B6 Br6 121.3(4)
B5 B6 B1 60.9(3)
B5 B6 B2 108.9(4)
B5 B6 B7 60.3(3)
B5 B6 B8 108.5(4)
B5 B6 Br6 121.7(3)
B7 B6 B1 110.1(4)
B7 B6 B8 60.0(3)
B7 B6 Br6 121.0(3)
B8 B6 B1 110.3(4)
B8 B6 Br6 120.6(3)
B5 B7 B6 59.4(3)
B5 B7 B8 108.1(4)
B5 B7 B11 60.5(3)
B5 B7 B12 108.4(4)
B5 B7 Br7 121.0(3)
B6 B7 B8 60.3(3)
B6 B7 B11 107.5(4)
B6 B7 B12 107.6(4)
B6 B7 Br7 121.6(4)
B8 B7 Br7 121.9(4)
B11 B7 B8 107.7(4)
B11 B7 B12 60.1(3)
B11 B7 Br7 122.1(4)
B12 B7 B8 59.5(3)
B12 B7 Br7 122.4(4)
B2 B8 B6 59.2(3)
B2 B8 B7 107.4(4)
B2 B8 Br8 122.5(4)
B6 B8 Br8 123.2(4)
B7 B8 B6 59.8(3)
B7 B8 Br8 121.8(3)
B9 B8 B2 59.7(3)
B9 B8 B6 106.8(4)
B9 B8 B7 107.8(4)
B9 B8 Br8 121.6(3)
B12 B8 B2 108.0(4)
B12 B8 B6 107.7(4)
B12 B8 B7 60.2(3)
B12 B8 B9 60.2(3)
B12 B8 Br8 120.7(4)
B2 B9 B3 60.3(3)
B2 B9 B8 60.3(3)
B2 B9 B12 108.2(4)
B2 B9 Br9 121.0(4)
B3 B9 B8 108.8(3)
B3 B9 B12 108.7(4)
B3 B9 Br9 121.0(3)
B8 B9 B12 59.7(3)
B8 B9 Br9 121.4(3)
B10 B9 B2 108.6(4)
B10 B9 B3 60.4(3)
B10 B9 B8 108.4(4)
B10 B9 B12 60.4(3)
B10 B9 Br9 121.7(3)
B12 B9 Br9 122.0(3)
B3 B10 B4 59.8(3)
B3 B10 B12 108.2(4)
B3 B10 Br10 121.3(3)
B4 B10 Br10 123.1(3)
B9 B10 B3 60.0(3)
B9 B10 B4 107.6(4)
B9 B10 B11 108.0(4)
B9 B10 B12 60.1(3)
B9 B10 Br10 120.6(3)
B11 B10 B3 107.9(4)
B11 B10 B4 59.7(3)
B11 B10 B12 60.1(3)
B11 B10 Br10 122.8(4)
B12 B10 B4 107.8(4)
B12 B10 Br10 121.3(4)
B4 B11 B5 59.7(3)
B4 B11 B7 107.7(4)
B4 B11 B10 60.5(3)
B4 B11 B12 108.3(4)
B4 B11 Br11 122.9(4)
B5 B11 Br11 122.3(3)
B7 B11 B5 59.7(3)
B7 B11 B12 60.0(3)
B7 B11 Br11 120.8(3)
B10 B11 B5 108.0(4)
B10 B11 B7 108.0(4)
B10 B11 B12 60.1(3)
B10 B11 Br11 122.0(4)
B12 B11 B5 107.7(4)
B12 B11 Br11 120.7(4)
B7 B12 B10 107.7(4)
B7 B12 B11 59.9(3)
B7 B12 Br1 122.7(3)
B8 B12 B7 60.3(3)
B8 B12 B9 60.1(3)
B8 B12 B10 108.0(4)
B8 B12 B11 108.2(4)
B8 B12 Br1 122.1(3)
B9 B12 B7 107.7(4)
B9 B12 B10 59.5(3)
B9 B12 B11 107.3(4)
B9 B12 Br1 121.6(3)
B10 B12 B11 59.8(3)
B10 B12 Br1 120.9(4)
B11 B12 Br1 121.8(4)
O1 C49 C50 111.9(6)
C51 C50 C49 117.4(7)
C49 O1 B1 127.1(5)
N1 C52 C53 177.8(13)

loop_
_geom_bond_atom_site_label_1
_geom_bond_atom_site_label_2
_geom_bond_distance
C25A C26A 1.3900
C25A C30A 1.3900
C25A P2 1.576(10)
C26A C27A 1.3900
C27A C28A 1.3900
C28A C29A 1.3900
C29A C30A 1.3900
C25B C26B 1.3900
C25B C30B 1.3900
C25B P2 1.918(5)
C26B C27B 1.3900
C27B C28B 1.3900
C28B C29B 1.3900
C29B C30B 1.3900
C31 C32 1.392(7)
C31 C36 1.383(8)
C31 P2 1.786(5)
C32 C33 1.393(8)
C33 C34 1.362(9)
C34 C35 1.392(8)
C35 C36 1.382(9)
C37A C38A 1.3900
C37A C42A 1.3900
C37A P2 1.751(5)
C38A C39A 1.3900
C39A C40A 1.3900
C40A C41A 1.3900
C41A C42A 1.3900
C37B C38B 1.3900
C37B C42B 1.3900
C37B P2 1.948(10)
C38B C39B 1.3900
C39B C40B 1.3900
C40B C41B 1.3900
C41B C42B 1.3900
C43 C44 1.388(7)
C43 C48 1.387(7)
C43 P2 1.799(5)
C44 C45 1.398(8)
C45 C46 1.383(7)
C46 C47 1.383(7)
C47 C48 1.382(7)
C1 C2 1.404(7)
C1 C6 1.398(6)
C1 P1 1.798(5)
C2 C3 1.384(7)
C3 C4 1.391(7)
C4 C5 1.394(7)
C5 C6 1.378(7)
C7 C8 1.398(6)
C7 C12 1.389(7)
C7 P1 1.797(5)
C8 C9 1.383(7)
C9 C10 1.392(7)
C10 C11 1.403(7)
C11 C12 1.380(7)
C13 C14 1.413(7)
C13 C18 1.374(7)
C13 P1 1.802(5)
C14 C15 1.394(7)
C15 C16 1.377(9)
C16 C17 1.372(9)
C17 C18 1.411(7)
C19 C20 1.398(6)
C19 C24 1.397(6)
C19 P1 1.802(4)
C20 C21 1.388(7)
C21 C22 1.406(7)
C22 C23 1.378(7)
C23 C24 1.384(7)
B1 B2 1.819(7)
B1 B3 1.820(7)
B1 B4 1.810(8)
B1 B5 1.806(8)
B1 B6 1.797(7)
B1 O1 1.404(6)
B2 B3 1.784(7)
B2 B6 1.768(8)
B2 B8 1.784(8)
B2 B9 1.773(8)
B2 Br2 1.964(6)
B3 B4 1.785(7)
B3 B9 1.779(7)
B3 B10 1.785(8)
B3 Br3 1.949(5)
B4 B5 1.779(8)
B4 B10 1.793(7)
B4 B11 1.780(8)
B4 Br4 1.971(5)
B5 B6 1.765(8)
B5 B7 1.781(8)
B5 B11 1.795(8)
B5 Br5 1.967(5)
B6 B7 1.783(9)
B6 B8 1.793(7)
B6 Br6 1.963(6)
B7 B8 1.787(9)
B7 B11 1.784(8)
B7 B12 1.786(7)
B7 Br7 1.953(5)
B8 B9 1.779(7)
B8 B12 1.773(9)
B8 Br8 1.959(5)
B9 B10 1.773(8)
B9 B12 1.782(8)
B9 Br9 1.958(5)
B10 B11 1.782(7)
B10 B12 1.787(7)
B10 Br10 1.960(6)
B11 B12 1.788(8)
B11 Br11 1.967(6)
B12 Br1 1.954(6)
C49 C50 1.508(10)
C49 O1 1.356(8)
C50 C51 1.478(11)
C52 C53 1.450(11)
C52 N1 1.097(10)

loop_
_geom_torsion_atom_site_label_1
_geom_torsion_atom_site_label_2
_geom_torsion_atom_site_label_3
_geom_torsion_atom_site_label_4
_geom_torsion
C25A C26A C27A C28A 0.0
C26A C25A C30A C29A 0.0
C26A C25A P2 C25B 134(4)
C26A C25A P2 C31 -159.5(7)
C26A C25A P2 C37A -42.0(9)
C26A C25A P2 C37B -40.1(10)
C26A C25A P2 C43 76.2(8)
C26A C27A C28A C29A 0.0
C27A C28A C29A C30A 0.0
C28A C29A C30A C25A 0.0
C30A C25A C26A C27A 0.0
C30A C25A P2 C25B -37(3)
C30A C25A P2 C31 30.0(9)
C30A C25A P2 C37A 147.5(8)
C30A C25A P2 C37B 149.4(8)
C30A C25A P2 C43 -94.4(8)
C25B C26B C27B C28B 0.0
C26B C25B C30B C29B 0.0
C26B C25B P2 C25A -67(3)
C26B C25B P2 C31 175.9(4)
C26B C25B P2 C37A -63.0(6)
C26B C25B P2 C37B -60.5(7)
C26B C25B P2 C43 58.1(5)
C26B C27B C28B C29B 0.0
C27B C28B C29B C30B 0.0
C28B C29B C30B C25B 0.0
C30B C25B C26B C27B 0.0
C30B C25B P2 C25A 110(3)
C30B C25B P2 C31 -6.7(4)
C30B C25B P2 C37A 114.4(5)
C30B C25B P2 C37B 116.8(6)
C30B C25B P2 C43 -124.6(4)
C31 C32 C33 C34 -0.9(9)
C32 C31 C36 C35 2.3(10)
C32 C31 P2 C25A 56.7(7)
C32 C31 P2 C25B 67.1(5)
C32 C31 P2 C37A -54.1(5)
C32 C31 P2 C37B -69.5(6)
C32 C31 P2 C43 -178.0(4)
C32 C33 C34 C35 0.8(9)
C33 C34 C35 C36 0.8(10)
C34 C35 C36 C31 -2.4(11)
C36 C31 C32 C33 -0.6(8)
C36 C31 P2 C25A -119.5(7)
C36 C31 P2 C25B -109.2(5)
C36 C31 P2 C37A 129.6(5)
C36 C31 P2 C37B 114.2(6)
C36 C31 P2 C43 5.8(6)
C37A C38A C39A C40A 0.0
C38A C37A C42A C41A 0.0
C38A C37A P2 C25A -149.4(6)
C38A C37A P2 C25B -150.2(4)
C38A C37A P2 C31 -31.2(5)
C38A C37A P2 C37B 36.8(19)
C38A C37A P2 C43 92.0(5)
C38A C39A C40A C41A 0.0
C39A C40A C41A C42A 0.0
C40A C41A C42A C37A 0.0
C42A C37A C38A C39A 0.0
C42A C37A P2 C25A 38.7(7)
C42A C37A P2 C25B 37.9(6)
C42A C37A P2 C31 156.8(5)
C42A C37A P2 C37B -135(2)
C42A C37A P2 C43 -80.0(5)
C37B C38B C39B C40B 0.0
C38B C37B C42B C41B 0.0
C38B C37B P2 C25A -111.0(9)
C38B C37B P2 C25B -112.4(8)
C38B C37B P2 C31 12.4(8)
C38B C37B P2 C37A -104(2)
C38B C37B P2 C43 127.1(7)
C38B C39B C40B C41B 0.0
C39B C40B C41B C42B 0.0
C40B C41B C42B C37B 0.0
C42B C37B C38B C39B 0.0
C42B C37B P2 C25A 62.9(10)
C42B C37B P2 C25B 61.5(9)
C42B C37B P2 C31 -173.7(7)
C42B C37B P2 C37A 69.7(19)
C42B C37B P2 C43 -59.0(8)
C43 C44 C45 C46 -1.5(10)
C44 C43 C48 C47 0.7(8)
C44 C43 P2 C25A -141.8(7)
C44 C43 P2 C25B -151.3(5)
C44 C43 P2 C31 93.0(5)
C44 C43 P2 C37A -30.5(6)
C44 C43 P2 C37B -17.0(7)
C44 C45 C46 C47 1.1(10)
C45 C46 C47 C48 0.2(8)
C46 C47 C48 C43 -1.0(8)
C48 C43 C44 C45 0.6(9)
C48 C43 P2 C25A 38.3(7)
C48 C43 P2 C25B 28.8(5)
C48 C43 P2 C31 -86.9(5)
C48 C43 P2 C37A 149.6(5)
C48 C43 P2 C37B 163.1(6)
P2 C25A C26A C27A -170.4(11)
P2 C25A C30A C29A 170.6(11)
P2 C25B C26B C27B 177.4(6)
P2 C25B C30B C29B -177.4(6)
P2 C31 C32 C33 -177.0(4)
P2 C31 C36 C35 178.5(5)
P2 C37A C38A C39A -172.2(6)
P2 C37A C42A C41A 171.7(6)
P2 C37B C38B C39B 173.8(9)
P2 C37B C42B C41B -174.0(9)
P2 C43 C44 C45 -179.4(5)
P2 C43 C48 C47 -179.4(4)
C1 C2 C3 C4 1.2(8)
C2 C1 C6 C5 -1.5(7)
C2 C1 P1 C7 50.6(4)
C2 C1 P1 C13 170.4(4)
C2 C1 P1 C19 -67.1(4)
C2 C3 C4 C5 -1.4(8)
C3 C4 C5 C6 0.1(8)
C4 C5 C6 C1 1.3(8)
C6 C1 C2 C3 0.2(8)
C6 C1 P1 C7 -128.6(4)
C6 C1 P1 C13 -8.8(5)
C6 C1 P1 C19 113.7(4)
C7 C8 C9 C10 -1.4(8)
C8 C7 C12 C11 -0.8(7)
C8 C7 P1 C1 19.7(5)
C8 C7 P1 C13 -100.4(4)
C8 C7 P1 C19 139.7(4)
C8 C9 C10 C11 -0.3(8)
C9 C10 C11 C12 1.4(8)
C10 C11 C12 C7 -0.9(8)
C12 C7 C8 C9 1.9(7)
C12 C7 P1 C1 -159.8(4)
C12 C7 P1 C13 80.1(4)
C12 C7 P1 C19 -39.9(4)
C13 C14 C15 C16 1.2(8)
C14 C13 C18 C17 0.5(7)
C14 C13 P1 C1 63.9(4)
C14 C13 P1 C7 -177.2(4)
C14 C13 P1 C19 -59.0(4)
C14 C15 C16 C17 -2.7(9)
C15 C16 C17 C18 3.1(8)
C16 C17 C18 C13 -2.0(7)
C18 C13 C14 C15 -0.1(7)
C18 C13 P1 C1 -113.3(4)
C18 C13 P1 C7 5.6(4)
C18 C13 P1 C19 123.8(4)
C19 C20 C21 C22 -0.6(7)
C20 C19 C24 C23 -2.6(8)
C20 C19 P1 C1 58.7(4)
C20 C19 P1 C7 -59.5(4)
C20 C19 P1 C13 -179.0(4)
C20 C21 C22 C23 -0.9(8)
C21 C22 C23 C24 0.7(8)
C22 C23 C24 C19 1.1(9)
C24 C19 C20 C21 2.4(7)
C24 C19 P1 C1 -121.9(4)
C24 C19 P1 C7 120.0(4)
C24 C19 P1 C13 0.5(5)
P1 C1 C2 C3 -179.1(4)
P1 C1 C6 C5 177.8(4)
P1 C7 C8 C9 -177.6(4)
P1 C7 C12 C11 178.7(4)
P1 C13 C14 C15 -177.3(4)
P1 C13 C18 C17 177.7(3)
P1 C19 C20 C21 -178.2(4)
P1 C19 C24 C23 177.9(4)
B1 B2 B3 B4 -39.3(4)
B1 B2 B3 B9 -139.9(4)
B1 B2 B3 B10 -102.8(4)
B1 B2 B3 Br3 109.7(4)
B1 B2 B6 B5 39.4(4)
B1 B2 B6 B7 103.4(4)
B1 B2 B6 B8 140.4(4)
B1 B2 B6 Br6 -109.8(4)
B1 B2 B8 B6 -36.0(4)
B1 B2 B8 B7 0.7(5)
B1 B2 B8 B9 101.6(4)
B1 B2 B8 B12 64.3(5)
B1 B2 B8 Br8 -148.1(3)
B1 B2 B9 B3 36.5(4)
B1 B2 B9 B8 -102.1(4)
B1 B2 B9 B10 -1.1(5)
B1 B2 B9 B12 -65.1(5)
B1 B2 B9 Br9 146.9(3)
B1 B3 B4 B5 -39.0(4)
B1 B3 B4 B10 -139.9(4)
B1 B3 B4 B11 -103.1(4)
B1 B3 B4 Br4 112.2(4)
B1 B3 B9 B2 -36.4(4)
B1 B3 B9 B8 0.8(6)
B1 B3 B9 B10 101.8(4)
B1 B3 B9 B12 64.3(5)
B1 B3 B9 Br9 -146.9(4)
B1 B3 B10 B4 36.3(3)
B1 B3 B10 B9 -101.3(4)
B1 B3 B10 B11 -0.5(5)
B1 B3 B10 B12 -64.0(4)
B1 B3 B10 Br10 149.0(3)
B1 B4 B5 B6 -39.3(4)
B1 B4 B5 B7 -103.1(4)
B1 B4 B5 B11 -140.1(4)
B1 B4 B5 Br5 109.4(4)
B1 B4 B10 B3 -36.6(4)
B1 B4 B10 B9 1.1(5)
B1 B4 B10 B11 102.1(4)
B1 B4 B10 B12 64.5(5)
B1 B4 B10 Br10 -146.3(4)
B1 B4 B11 B5 36.4(4)
B1 B4 B11 B7 -0.4(5)
B1 B4 B11 B10 -101.6(4)
B1 B4 B11 B12 -63.9(5)
B1 B4 B11 Br11 147.4(3)
B1 B5 B6 B2 -39.6(4)
B1 B5 B6 B7 -140.4(4)
B1 B5 B6 B8 -103.5(4)
B1 B5 B6 Br6 109.5(4)
B1 B5 B7 B6 36.1(4)
B1 B5 B7 B8 -0.8(5)
B1 B5 B7 B11 -101.4(4)
B1 B5 B7 B12 -63.8(5)
B1 B5 B7 Br7 146.8(4)
B1 B5 B11 B4 -36.4(4)
B1 B5 B11 B7 102.2(4)
B1 B5 B11 B10 1.4(5)
B1 B5 B11 B12 64.9(5)
B1 B5 B11 Br11 -148.4(3)
B1 B6 B7 B5 -36.4(4)
B1 B6 B7 B8 102.5(4)
B1 B6 B7 B11 1.7(5)
B1 B6 B7 B12 65.0(5)
B1 B6 B7 Br7 -146.2(4)
B1 B6 B8 B2 36.6(4)
B1 B6 B8 B7 -102.0(4)
B1 B6 B8 B9 -0.8(6)
B1 B6 B8 B12 -64.2(5)
B1 B6 B8 Br8 147.6(4)
B2 B1 B3 B4 136.0(4)
B2 B1 B3 B9 36.1(4)
B2 B1 B3 B10 99.6(4)
B2 B1 B3 Br3 -110.7(4)
B2 B1 B4 B3 -37.9(3)
B2 B1 B4 B5 98.6(4)
B2 B1 B4 B10 -1.8(5)
B2 B1 B4 B11 62.2(4)
B2 B1 B4 Br4 -149.4(3)
B2 B1 B5 B4 -98.7(4)
B2 B1 B5 B6 37.3(3)
B2 B1 B5 B7 1.2(5)
B2 B1 B5 B11 -62.7(5)
B2 B1 B5 Br5 149.8(4)
B2 B1 B6 B5 -136.6(4)
B2 B1 B6 B7 -100.5(4)
B2 B1 B6 B8 -36.1(4)
B2 B1 B6 Br6 111.5(5)
B2 B1 O1 C49 131.8(6)
B2 B3 B4 B1 39.4(4)
B2 B3 B4 B5 0.4(5)
B2 B3 B4 B10 -100.5(4)
B2 B3 B4 B11 -63.6(5)
B2 B3 B4 Br4 151.6(4)
B2 B3 B9 B8 37.3(4)
B2 B3 B9 B10 138.2(4)
B2 B3 B9 B12 100.7(4)
B2 B3 B9 Br9 -110.5(5)
B2 B3 B10 B4 100.6(4)
B2 B3 B10 B9 -37.1(3)
B2 B3 B10 B11 63.8(4)
B2 B3 B10 B12 0.2(5)
B2 B3 B10 Br10 -146.7(3)
B2 B6 B7 B5 -101.8(4)
B2 B6 B7 B8 37.1(3)
B2 B6 B7 B11 -63.7(5)
B2 B6 B7 B12 -0.4(5)
B2 B6 B7 Br7 148.4(4)
B2 B6 B8 B7 -138.7(4)
B2 B6 B8 B9 -37.5(4)
B2 B6 B8 B12 -100.9(4)
B2 B6 B8 Br8 110.9(5)
B2 B8 B9 B3 -37.3(4)
B2 B8 B9 B10 -101.4(4)
B2 B8 B9 B12 -138.5(4)
B2 B8 B9 Br9 110.3(5)
B2 B8 B12 B7 -100.2(4)
B2 B8 B12 B9 37.0(3)
B2 B8 B12 B10 0.4(5)
B2 B8 B12 B11 -62.9(5)
B2 B8 B12 Br1 147.7(3)
B2 B9 B10 B3 37.6(3)
B2 B9 B10 B4 0.0(5)
B2 B9 B10 B11 -63.1(5)
B2 B9 B10 B12 -100.8(4)
B2 B9 B10 Br10 148.4(3)
B2 B9 B12 B7 1.0(5)
B2 B9 B12 B8 -37.3(3)
B2 B9 B12 B10 101.5(4)
B2 B9 B12 B11 64.1(5)
B2 B9 B12 Br1 -148.8(4)
B3 B1 B2 B6 -136.6(4)
B3 B1 B2 B8 -100.4(4)
B3 B1 B2 B9 -36.3(4)
B3 B1 B2 Br2 112.1(4)
B3 B1 B4 B5 136.6(4)
B3 B1 B4 B10 36.2(3)
B3 B1 B4 B11 100.1(4)
B3 B1 B4 Br4 -111.5(4)
B3 B1 B5 B4 -37.6(3)
B3 B1 B5 B6 98.4(4)
B3 B1 B5 B7 62.3(5)
B3 B1 B5 B11 -1.6(5)
B3 B1 B5 Br5 -149.1(3)
B3 B1 B6 B2 37.5(4)
B3 B1 B6 B5 -99.2(4)
B3 B1 B6 B7 -63.0(5)
B3 B1 B6 B8 1.3(6)
B3 B1 B6 Br6 149.0(4)
B3 B1 O1 C49 59.6(8)
B3 B2 B6 B1 -39.0(4)
B3 B2 B6 B5 0.4(5)
B3 B2 B6 B7 64.4(5)
B3 B2 B6 B8 101.4(4)
B3 B2 B6 Br6 -148.8(3)
B3 B2 B8 B6 -100.5(4)
B3 B2 B8 B7 -63.8(5)
B3 B2 B8 B9 37.0(4)
B3 B2 B8 B12 -0.2(5)
B3 B2 B8 Br8 147.4(3)
B3 B2 B9 B8 -138.7(4)
B3 B2 B9 B10 -37.6(4)
B3 B2 B9 B12 -101.6(4)
B3 B2 B9 Br9 110.4(4)
B3 B4 B5 B1 39.2(4)
B3 B4 B5 B6 -0.2(5)
B3 B4 B5 B7 -64.0(5)
B3 B4 B5 B11 -100.9(4)
B3 B4 B5 Br5 148.5(4)
B3 B4 B10 B9 37.7(4)
B3 B4 B10 B11 138.7(4)
B3 B4 B10 B12 101.1(4)
B3 B4 B10 Br10 -109.7(4)
B3 B4 B11 B5 101.0(4)
B3 B4 B11 B7 64.2(5)
B3 B4 B11 B10 -36.9(4)
B3 B4 B11 B12 0.8(5)
B3 B4 B11 Br11 -147.9(3)
B3 B9 B10 B4 -37.6(3)
B3 B9 B10 B11 -100.7(4)
B3 B9 B10 B12 -138.4(4)
B3 B9 B10 Br10 110.8(4)
B3 B9 B12 B7 -63.0(5)
B3 B9 B12 B8 -101.3(4)
B3 B9 B12 B10 37.5(4)
B3 B9 B12 B11 0.1(5)
B3 B9 B12 Br1 147.3(4)
B3 B10 B11 B4 36.9(4)
B3 B10 B11 B5 -0.6(5)
B3 B10 B11 B7 -63.7(5)
B3 B10 B11 B12 -101.1(4)
B3 B10 B11 Br11 149.4(3)
B3 B10 B12 B7 63.3(5)
B3 B10 B12 B8 -0.4(5)
B3 B10 B12 B9 -37.2(3)
B3 B10 B12 B11 100.6(4)
B3 B10 B12 Br1 -148.2(4)
B4 B1 B2 B3 38.0(3)
B4 B1 B2 B6 -98.6(4)
B4 B1 B2 B8 -62.4(4)
B4 B1 B2 B9 1.7(5)
B4 B1 B2 Br2 150.1(3)
B4 B1 B3 B2 -136.0(4)
B4 B1 B3 B9 -99.9(4)
B4 B1 B3 B10 -36.4(4)
B4 B1 B3 Br3 113.4(4)
B4 B1 B5 B6 136.0(4)
B4 B1 B5 B7 99.9(4)
B4 B1 B5 B11 36.0(4)
B4 B1 B5 Br5 -111.5(4)
B4 B1 B6 B2 98.6(4)
B4 B1 B6 B5 -38.0(3)
B4 B1 B6 B7 -1.9(5)
B4 B1 B6 B8 62.5(5)
B4 B1 B6 Br6 -149.9(3)
B4 B1 O1 C49 -16.9(8)
B4 B3 B9 B2 -100.3(4)
B4 B3 B9 B8 -63.1(5)
B4 B3 B9 B10 37.9(3)
B4 B3 B9 B12 0.4(5)
B4 B3 B9 Br9 149.2(4)
B4 B3 B10 B9 -137.7(4)
B4 B3 B10 B11 -36.8(4)
B4 B3 B10 B12 -100.4(4)
B4 B3 B10 Br10 112.7(4)
B4 B5 B6 B1 39.5(4)
B4 B5 B6 B2 -0.1(5)
B4 B5 B6 B7 -100.9(4)
B4 B5 B6 B8 -64.0(5)
B4 B5 B6 Br6 148.9(4)
B4 B5 B7 B6 100.6(4)
B4 B5 B7 B8 63.7(5)
B4 B5 B7 B11 -36.9(4)
B4 B5 B7 B12 0.7(6)
B4 B5 B7 Br7 -148.7(4)
B4 B5 B11 B7 138.6(4)
B4 B5 B11 B10 37.8(4)
B4 B5 B11 B12 101.2(4)
B4 B5 B11 Br11 -112.0(4)
B4 B10 B11 B5 -37.4(4)
B4 B10 B11 B7 -100.5(4)
B4 B10 B11 B12 -138.0(4)
B4 B10 B11 Br11 112.5(4)
B4 B10 B12 B7 0.1(6)
B4 B10 B12 B8 -63.6(5)
B4 B10 B12 B9 -100.5(4)
B4 B10 B12 B11 37.4(4)
B4 B10 B12 Br1 148.6(4)
B4 B11 B12 B7 100.3(4)
B4 B11 B12 B8 62.8(5)
B4 B11 B12 B9 -0.6(5)
B4 B11 B12 B10 -37.9(4)
B4 B11 B12 Br1 -147.7(3)
B5 B1 B2 B3 99.2(4)
B5 B1 B2 B6 -37.4(4)
B5 B1 B2 B8 -1.2(5)
B5 B1 B2 B9 62.9(5)
B5 B1 B2 Br2 -148.7(3)
B5 B1 B3 B2 -98.3(4)
B5 B1 B3 B4 37.6(3)
B5 B1 B3 B9 -62.3(5)
B5 B1 B3 B10 1.3(5)
B5 B1 B3 Br3 151.0(3)
B5 B1 B4 B3 -136.6(4)
B5 B1 B4 B10 -100.4(4)
B5 B1 B4 B11 -36.5(3)
B5 B1 B4 Br4 112.0(4)
B5 B1 B6 B2 136.6(4)
B5 B1 B6 B7 36.1(4)
B5 B1 B6 B8 100.5(5)
B5 B1 B6 Br6 -111.9(4)
B5 B1 O1 C49 -90.6(7)
B5 B4 B10 B3 -100.8(4)
B5 B4 B10 B9 -63.1(5)
B5 B4 B10 B11 37.9(4)
B5 B4 B10 B12 0.3(5)
B5 B4 B10 Br10 149.5(4)
B5 B4 B11 B7 -36.8(4)
B5 B4 B11 B10 -137.9(4)
B5 B4 B11 B12 -100.3(4)
B5 B4 B11 Br11 111.0(4)
B5 B6 B7 B8 138.9(4)
B5 B6 B7 B11 38.1(4)
B5 B6 B7 B12 101.4(4)
B5 B6 B7 Br7 -109.8(4)
B5 B6 B8 B2 101.7(4)
B5 B6 B8 B7 -37.0(4)
B5 B6 B8 B9 64.2(5)
B5 B6 B8 B12 0.8(5)
B5 B6 B8 Br8 -147.4(4)
B5 B7 B8 B2 0.0(5)
B5 B7 B8 B6 36.5(4)
B5 B7 B8 B9 -62.9(5)
B5 B7 B8 B12 -101.2(4)
B5 B7 B8 Br8 149.1(4)
B5 B7 B11 B4 36.8(4)
B5 B7 B11 B10 100.7(4)
B5 B7 B11 B12 138.1(4)
B5 B7 B11 Br11 -111.9(4)
B5 B7 B12 B8 100.6(4)
B5 B7 B12 B9 62.4(5)
B5 B7 B12 B10 -0.5(6)
B5 B7 B12 B11 -37.7(4)
B5 B7 B12 Br1 -148.3(4)
B5 B11 B12 B7 37.2(4)
B5 B11 B12 B8 -0.3(5)
B5 B11 B12 B9 -63.6(5)
B5 B11 B12 B10 -100.9(4)
B5 B11 B12 Br1 149.3(3)
B6 B1 B2 B3 136.6(4)
B6 B1 B2 B8 36.2(4)
B6 B1 B2 B9 100.3(4)
B6 B1 B2 Br2 -111.4(4)
B6 B1 B3 B2 -37.4(4)
B6 B1 B3 B4 98.6(4)
B6 B1 B3 B9 -1.3(5)
B6 B1 B3 B10 62.3(5)
B6 B1 B3 Br3 -148.0(4)
B6 B1 B4 B3 -98.7(4)
B6 B1 B4 B5 37.9(3)
B6 B1 B4 B10 -62.5(4)
B6 B1 B4 B11 1.4(5)
B6 B1 B4 Br4 149.8(3)
B6 B1 B5 B4 -136.0(4)
B6 B1 B5 B7 -36.1(4)
B6 B1 B5 B11 -100.0(4)
B6 B1 B5 Br5 112.5(4)
B6 B1 O1 C49 -159.8(6)
B6 B2 B3 B1 38.7(4)
B6 B2 B3 B4 -0.5(5)
B6 B2 B3 B9 -101.1(4)
B6 B2 B3 B10 -64.1(4)
B6 B2 B3 Br3 148.5(3)
B6 B2 B8 B7 36.7(4)
B6 B2 B8 B9 137.6(4)
B6 B2 B8 B12 100.3(4)
B6 B2 B8 Br8 -112.1(4)
B6 B2 B9 B3 100.4(4)
B6 B2 B9 B8 -38.2(4)
B6 B2 B9 B10 62.8(5)
B6 B2 B9 B12 -1.2(5)
B6 B2 B9 Br9 -149.2(3)
B6 B5 B7 B8 -36.9(4)
B6 B5 B7 B11 -137.5(4)
B6 B5 B7 B12 -99.9(5)
B6 B5 B7 Br7 110.7(5)
B6 B5 B11 B4 -100.5(4)
B6 B5 B11 B7 38.1(4)
B6 B5 B11 B10 -62.7(5)
B6 B5 B11 B12 0.7(5)
B6 B5 B11 Br11 147.5(4)
B6 B7 B8 B2 -36.5(4)
B6 B7 B8 B9 -99.4(4)
B6 B7 B8 B12 -137.7(4)
B6 B7 B8 Br8 112.6(4)
B6 B7 B11 B4 -0.7(5)
B6 B7 B11 B5 -37.6(4)
B6 B7 B11 B10 63.1(5)
B6 B7 B11 B12 100.6(4)
B6 B7 B11 Br11 -149.4(3)
B6 B7 B12 B8 37.8(4)
B6 B7 B12 B9 -0.4(5)
B6 B7 B12 B10 -63.2(5)
B6 B7 B12 B11 -100.5(4)
B6 B7 B12 Br1 149.0(4)
B6 B8 B9 B2 37.3(4)
B6 B8 B9 B3 0.0(6)
B6 B8 B9 B10 -64.1(5)
B6 B8 B9 B12 -101.2(4)
B6 B8 B9 Br9 147.6(4)
B6 B8 B12 B7 -37.6(4)
B6 B8 B12 B9 99.6(4)
B6 B8 B12 B10 62.9(5)
B6 B8 B12 B11 -0.3(5)
B6 B8 B12 Br1 -149.7(3)
B7 B5 B6 B1 140.4(4)
B7 B5 B6 B2 100.8(4)
B7 B5 B6 B8 36.9(4)
B7 B5 B6 Br6 -110.2(4)
B7 B5 B11 B4 -138.6(4)
B7 B5 B11 B10 -100.8(4)
B7 B5 B11 B12 -37.3(4)
B7 B5 B11 Br11 109.4(4)
B7 B6 B8 B2 138.7(4)
B7 B6 B8 B9 101.2(5)
B7 B6 B8 B12 37.8(4)
B7 B6 B8 Br8 -110.4(5)
B7 B8 B9 B2 100.2(4)
B7 B8 B9 B3 62.9(5)
B7 B8 B9 B10 -1.2(5)
B7 B8 B9 B12 -38.3(4)
B7 B8 B9 Br9 -149.5(4)
B7 B8 B12 B9 137.2(4)
B7 B8 B12 B10 100.5(4)
B7 B8 B12 B11 37.3(4)
B7 B8 B12 Br1 -112.1(4)
B7 B11 B12 B8 -37.5(4)
B7 B11 B12 B9 -100.8(4)
B7 B11 B12 B10 -138.1(4)
B7 B11 B12 Br1 112.1(4)
B8 B2 B3 B1 102.9(4)
B8 B2 B3 B4 63.6(4)
B8 B2 B3 B9 -37.0(4)
B8 B2 B3 B10 0.0(5)
B8 B2 B3 Br3 -147.4(3)
B8 B2 B6 B1 -140.4(4)
B8 B2 B6 B5 -101.0(4)
B8 B2 B6 B7 -37.0(4)
B8 B2 B6 Br6 109.8(4)
B8 B2 B9 B3 138.7(4)
B8 B2 B9 B10 101.0(4)
B8 B2 B9 B12 37.1(4)
B8 B2 B9 Br9 -110.9(4)
B8 B6 B7 B5 -138.9(4)
B8 B6 B7 B11 -100.8(4)
B8 B6 B7 B12 -37.5(4)
B8 B6 B7 Br7 111.3(4)
B8 B7 B11 B4 -64.3(5)
B8 B7 B11 B5 -101.1(4)
B8 B7 B11 B10 -0.5(5)
B8 B7 B11 B12 37.0(4)
B8 B7 B11 Br11 147.0(4)
B8 B7 B12 B9 -38.2(4)
B8 B7 B12 B10 -101.0(4)
B8 B7 B12 B11 -138.3(4)
B8 B7 B12 Br1 111.1(5)
B8 B9 B10 B3 101.6(4)
B8 B9 B10 B4 63.9(5)
B8 B9 B10 B11 0.9(5)
B8 B9 B10 B12 -36.8(4)
B8 B9 B10 Br10 -147.6(3)
B8 B9 B12 B7 38.3(4)
B8 B9 B12 B10 138.8(4)
B8 B9 B12 B11 101.4(4)
B8 B9 B12 Br1 -111.4(4)
B9 B2 B3 B1 139.9(4)
B9 B2 B3 B4 100.6(4)
B9 B2 B3 B10 37.1(3)
B9 B2 B3 Br3 -110.4(4)
B9 B2 B6 B1 -102.4(4)
B9 B2 B6 B5 -63.0(5)
B9 B2 B6 B7 1.0(5)
B9 B2 B6 B8 38.0(4)
B9 B2 B6 Br6 147.8(3)
B9 B2 B8 B6 -137.6(4)
B9 B2 B8 B7 -100.8(4)
B9 B2 B8 B12 -37.3(3)
B9 B2 B8 Br8 110.3(4)
B9 B3 B4 B1 102.3(4)
B9 B3 B4 B5 63.4(5)
B9 B3 B4 B10 -37.6(4)
B9 B3 B4 B11 -0.7(5)
B9 B3 B4 Br4 -145.5(4)
B9 B3 B10 B4 137.7(4)
B9 B3 B10 B11 100.9(4)
B9 B3 B10 B12 37.3(3)
B9 B3 B10 Br10 -109.7(4)
B9 B8 B12 B7 -137.2(4)
B9 B8 B12 B10 -36.7(3)
B9 B8 B12 B11 -99.9(4)
B9 B8 B12 Br1 110.7(4)
B9 B10 B11 B4 100.3(4)
B9 B10 B11 B5 62.8(5)
B9 B10 B11 B7 -0.3(5)
B9 B10 B11 B12 -37.7(4)
B9 B10 B11 Br11 -147.2(4)
B9 B10 B12 B7 100.5(4)
B9 B10 B12 B8 36.9(3)
B9 B10 B12 B11 137.9(4)
B9 B10 B12 Br1 -110.9(4)
B10 B3 B4 B1 139.9(4)
B10 B3 B4 B5 101.0(4)
B10 B3 B4 B11 36.9(4)
B10 B3 B4 Br4 -107.9(4)
B10 B3 B9 B2 -138.2(4)
B10 B3 B9 B8 -100.9(4)
B10 B3 B9 B12 -37.5(4)
B10 B3 B9 Br9 111.3(4)
B10 B4 B5 B1 102.5(4)
B10 B4 B5 B6 63.2(5)
B10 B4 B5 B7 -0.6(6)
B10 B4 B5 B11 -37.6(4)
B10 B4 B5 Br5 -148.1(4)
B10 B4 B11 B5 137.9(4)
B10 B4 B11 B7 101.1(4)
B10 B4 B11 B12 37.7(4)
B10 B4 B11 Br11 -111.0(4)
B10 B9 B12 B7 -100.5(4)
B10 B9 B12 B8 -138.8(4)
B10 B9 B12 B11 -37.4(4)
B10 B9 B12 Br1 109.8(4)
B10 B11 B12 B7 138.1(4)
B10 B11 B12 B8 100.7(4)
B10 B11 B12 B9 37.3(4)
B10 B11 B12 Br1 -109.8(4)
B11 B4 B5 B1 140.1(4)
B11 B4 B5 B6 100.7(4)
B11 B4 B5 B7 36.9(4)
B11 B4 B5 Br5 -110.6(5)
B11 B4 B10 B3 -138.7(4)
B11 B4 B10 B9 -101.0(4)
B11 B4 B10 B12 -37.6(4)
B11 B4 B10 Br10 111.6(5)
B11 B5 B6 B1 102.5(4)
B11 B5 B6 B2 62.9(5)
B11 B5 B6 B7 -37.9(4)
B11 B5 B6 B8 -1.0(5)
B11 B5 B6 Br6 -148.0(4)
B11 B5 B7 B6 137.5(4)
B11 B5 B7 B8 100.6(4)
B11 B5 B7 B12 37.6(4)
B11 B5 B7 Br7 -111.8(5)
B11 B7 B8 B2 63.9(5)
B11 B7 B8 B6 100.4(4)
B11 B7 B8 B9 1.0(5)
B11 B7 B8 B12 -37.3(4)
B11 B7 B8 Br8 -147.0(4)
B11 B7 B12 B8 138.3(4)
B11 B7 B12 B9 100.1(4)
B11 B7 B12 B10 37.3(4)
B11 B7 B12 Br1 -110.6(5)
B11 B10 B12 B7 -37.3(4)
B11 B10 B12 B8 -101.0(4)
B11 B10 B12 B9 -137.9(4)
B11 B10 B12 Br1 111.2(5)
B12 B7 B8 B2 101.2(4)
B12 B7 B8 B6 137.7(4)
B12 B7 B8 B9 38.3(4)
B12 B7 B8 Br8 -109.7(5)
B12 B7 B11 B4 -101.3(4)
B12 B7 B11 B5 -138.1(4)
B12 B7 B11 B10 -37.5(4)
B12 B7 B11 Br11 110.0(4)
B12 B8 B9 B2 138.5(4)
B12 B8 B9 B3 101.2(4)
B12 B8 B9 B10 37.1(4)
B12 B8 B9 Br9 -111.3(4)
B12 B9 B10 B3 138.4(4)
B12 B9 B10 B4 100.8(4)
B12 B9 B10 B11 37.7(4)
B12 B9 B10 Br10 -110.8(4)
B12 B10 B11 B4 138.0(4)
B12 B10 B11 B5 100.5(4)
B12 B10 B11 B7 37.4(4)
B12 B10 B11 Br11 -109.5(4)
C50 C49 O1 B1 -153.7(5)
O1 B1 B2 B3 -116.9(5)
O1 B1 B2 B6 106.5(5)
O1 B1 B2 B8 142.7(4)
O1 B1 B2 B9 -153.2(4)
O1 B1 B2 Br2 -4.8(6)
O1 B1 B3 B2 107.4(6)
O1 B1 B3 B4 -116.6(5)
O1 B1 B3 B9 143.5(5)
O1 B1 B3 B10 -152.9(5)
O1 B1 B3 Br3 -3.2(7)
O1 B1 B4 B3 114.6(5)
O1 B1 B4 B5 -108.8(5)
O1 B1 B4 B10 150.8(5)
O1 B1 B4 B11 -145.3(5)
O1 B1 B4 Br4 3.1(7)
O1 B1 B5 B4 118.0(5)
O1 B1 B5 B6 -106.0(5)
O1 B1 B5 B7 -142.1(5)
O1 B1 B5 B11 154.0(4)
O1 B1 B5 Br5 6.5(7)
O1 B1 B6 B2 -110.8(5)
O1 B1 B6 B5 112.5(5)
O1 B1 B6 B7 148.7(4)
O1 B1 B6 B8 -147.0(5)
O1 B1 B6 Br6 0.7(6)
O1 C49 C50 C51 68.7(10)
Br2 B2 B3 B1 -108.5(4)
Br2 B2 B3 B4 -147.7(3)
Br2 B2 B3 B9 111.7(4)
Br2 B2 B3 B10 148.7(3)
Br2 B2 B3 Br3 1.3(5)
Br2 B2 B6 B1 108.4(4)
Br2 B2 B6 B5 147.8(4)
Br2 B2 B6 B7 -148.3(4)
Br2 B2 B6 B8 -111.2(4)
Br2 B2 B6 Br6 -1.4(6)
Br2 B2 B8 B6 110.7(4)
Br2 B2 B8 B7 147.5(4)
Br2 B2 B8 B9 -111.7(4)
Br2 B2 B8 B12 -149.0(3)
Br2 B2 B8 Br8 -1.4(5)
Br2 B2 B9 B3 -110.7(4)
Br2 B2 B9 B8 110.6(4)
Br2 B2 B9 B10 -148.4(3)
Br2 B2 B9 B12 147.7(4)
Br2 B2 B9 Br9 -0.3(6)
Br3 B3 B4 B1 -108.7(4)
Br3 B3 B4 B5 -147.7(4)
Br3 B3 B4 B10 111.4(4)
Br3 B3 B4 B11 148.2(4)
Br3 B3 B4 Br4 3.5(6)
Br3 B3 B9 B2 109.9(4)
Br3 B3 B9 B8 147.2(4)
Br3 B3 B9 B10 -111.8(4)
Br3 B3 B9 B12 -149.4(3)
Br3 B3 B9 Br9 -0.5(6)
Br3 B3 B10 B4 -112.6(4)
Br3 B3 B10 B9 109.7(4)
Br3 B3 B10 B11 -149.4(3)
Br3 B3 B10 B12 147.0(3)
Br3 B3 B10 Br10 0.1(5)
Br4 B4 B5 B1 -111.8(4)
Br4 B4 B5 B6 -151.2(4)
Br4 B4 B5 B7 145.1(4)
Br4 B4 B5 B11 108.1(5)
Br4 B4 B5 Br5 -2.5(6)
Br4 B4 B10 B3 112.2(4)
Br4 B4 B10 B9 149.9(3)
Br4 B4 B10 B11 -109.1(4)
Br4 B4 B10 B12 -146.7(4)
Br4 B4 B10 Br10 2.5(6)
Br4 B4 B11 B5 -113.1(4)
Br4 B4 B11 B7 -150.0(3)
Br4 B4 B11 B10 108.9(4)
Br4 B4 B11 B12 146.6(3)
Br4 B4 B11 Br11 -2.1(5)
Br5 B5 B6 B1 -108.9(4)
Br5 B5 B6 B2 -148.5(4)
Br5 B5 B6 B7 110.7(4)
Br5 B5 B6 B8 147.6(4)
Br5 B5 B6 Br6 0.6(6)
Br5 B5 B7 B6 -111.9(5)
Br5 B5 B7 B8 -148.9(4)
Br5 B5 B7 B11 110.6(5)
Br5 B5 B7 B12 148.1(4)
Br5 B5 B7 Br7 -1.2(7)
Br5 B5 B11 B4 110.6(4)
Br5 B5 B11 B7 -110.8(4)
Br5 B5 B11 B10 148.4(4)
Br5 B5 B11 B12 -148.2(4)
Br5 B5 B11 Br11 -1.5(6)
Br6 B6 B7 B5 111.3(4)
Br6 B6 B7 B8 -109.8(4)
Br6 B6 B7 B11 149.3(3)
Br6 B6 B7 B12 -147.3(3)
Br6 B6 B7 Br7 1.5(6)
Br6 B6 B8 B2 -110.9(5)
Br6 B6 B8 B7 110.5(4)
Br6 B6 B8 B9 -148.3(4)
Br6 B6 B8 B12 148.3(4)
Br6 B6 B8 Br8 0.1(7)
Br7 B7 B8 B2 -147.3(4)
Br7 B7 B8 B6 -110.8(4)
Br7 B7 B8 B9 149.8(4)
Br7 B7 B8 B12 111.5(4)
Br7 B7 B8 Br8 1.8(6)
Br7 B7 B11 B4 146.9(4)
Br7 B7 B11 B5 110.1(4)
Br7 B7 B11 B10 -149.2(4)
Br7 B7 B11 B12 -111.7(4)
Br7 B7 B11 Br11 -1.7(6)
Br7 B7 B12 B8 -110.6(5)
Br7 B7 B12 B9 -148.8(4)
Br7 B7 B12 B10 148.4(4)
Br7 B7 B12 B11 111.1(5)
Br7 B7 B12 Br1 0.5(7)
Br8 B8 B9 B2 -111.7(5)
Br8 B8 B9 B3 -149.0(4)
Br8 B8 B9 B10 146.9(4)
Br8 B8 B9 B12 109.8(5)
Br8 B8 B9 Br9 -1.5(7)
Br8 B8 B12 B7 111.5(4)
Br8 B8 B12 B9 -111.3(4)
Br8 B8 B12 B10 -147.9(3)
Br8 B8 B12 B11 148.8(3)
Br8 B8 B12 Br1 -0.6(6)
Br9 B9 B10 B3 -110.1(4)
Br9 B9 B10 B4 -147.8(4)
Br9 B9 B10 B11 149.2(4)
Br9 B9 B10 B12 111.4(4)
Br9 B9 B10 Br10 0.6(6)
Br9 B9 B12 B7 148.6(4)
Br9 B9 B12 B8 110.3(4)
Br9 B9 B12 B10 -110.9(4)
Br9 B9 B12 B11 -148.3(4)
Br9 B9 B12 Br1 -1.1(6)
Br10 B10 B11 B4 -112.1(4)
Br10 B10 B11 B5 -149.5(4)
Br10 B10 B11 B7 147.4(4)
Br10 B10 B11 B12 110.0(4)
Br10 B10 B11 Br11 0.5(6)
Br10 B10 B12 B7 -149.7(4)
Br10 B10 B12 B8 146.6(3)
Br10 B10 B12 B9 109.7(4)
Br10 B10 B12 B11 -112.4(4)
Br10 B10 B12 Br1 -1.2(6)
Br11 B11 B12 B7 -110.2(4)
Br11 B11 B12 B8 -147.6(4)
Br11 B11 B12 B9 149.0(3)
Br11 B11 B12 B10 111.7(4)
Br11 B11 B12 Br1 1.9(5)
